data_2229870
loop_
_publ_author_name
'Barbul, Ioana'
'Varga, Richard A.'
'Silvestru, Cristian'

_publ_section_title
;
 Di-\m-chlorido-bis[chloridobis(dimethyl sulfoxide-\k<i>O</i>)tin(II)]
;
_journal_coeditor_code VN2005
_journal_issue 4
_journal_name_full 'Acta Crystallographica Section E'
_journal_page_first m486
_journal_paper_doi 10.1107/S1600536811009895
_journal_volume 67
_journal_year 2011
_chemical_formula_iupac 'Sn Cl2 (C2 H6 O S)2]'
_chemical_formula_moiety 'C4 H12 Cl2 O2 S2 Sn'
_chemical_formula_sum 'C4 H12 Cl2 O2 S2 Sn'
_chemical_formula_weight 345.85
_chemical_name_systematic
;
Di-\m-chlorido-bis[chloridobis(dimethyl sulfoxide-\k<i>O</i>)tin(II)]
;
_space_group_IT_number 14
_symmetry_cell_setting monoclinic
_symmetry_space_group_name_Hall '-P 2ybc'
_symmetry_space_group_name_H-M 'P 1 21/c 1'
_atom_sites_solution_hydrogens geom
_atom_sites_solution_primary direct
_atom_sites_solution_secondary difmap
_audit_creation_method SHELXL-97
_cell_angle_alpha 90.00
_cell_angle_beta 103.728(2)
_cell_angle_gamma 90.00
_cell_formula_units_Z 4
_cell_length_a 11.1449(17)
_cell_length_b 13.349(2)
_cell_length_c 8.4394(13)
_cell_measurement_reflns_used 3345
_cell_measurement_temperature 297(2)
_cell_measurement_theta_max 26.55
_cell_measurement_theta_min 2.42
_cell_volume 1219.7(3)
_computing_cell_refinement 'SAINT-Plus (Bruker, 2001)'
_computing_data_collection 'SMART (Bruker, 2000)'
_computing_data_reduction 'SAINT-Plus (Bruker, 2001)'
_computing_molecular_graphics 'DIAMOND (Brandenburg & Putz, 2006)'
_computing_publication_material 'publCIF (Westrip, 2010)'
_computing_structure_refinement 'SHELXL97 (Sheldrick, 2008)'
_computing_structure_solution 'SHELXS97 (Sheldrick, 2008)'
_diffrn_ambient_temperature 297(2)
_diffrn_measured_fraction_theta_full 0.999
_diffrn_measured_fraction_theta_max 0.999
_diffrn_measurement_device_type 'Bruker SMART APEX CCD area-detector'
_diffrn_measurement_method '\f and \w'
_diffrn_radiation_monochromator graphite
_diffrn_radiation_source 'fine-focus sealed tube'
_diffrn_radiation_type MoK\a
_diffrn_radiation_wavelength 0.71073
_diffrn_reflns_av_R_equivalents 0.0623
_diffrn_reflns_av_sigmaI/netI 0.0533
_diffrn_reflns_limit_h_max 13
_diffrn_reflns_limit_h_min -13
_diffrn_reflns_limit_k_max 15
_diffrn_reflns_limit_k_min -15
_diffrn_reflns_limit_l_max 10
_diffrn_reflns_limit_l_min -10
_diffrn_reflns_number 8630
_diffrn_reflns_theta_full 25.01
_diffrn_reflns_theta_max 25.01
_diffrn_reflns_theta_min 2.42
_exptl_absorpt_coefficient_mu 2.836
_exptl_absorpt_correction_T_max 0.523
_exptl_absorpt_correction_T_min 0.469
_exptl_absorpt_correction_type multi-scan
_exptl_absorpt_process_details '(SADABS; Bruker, 2000)'
_exptl_crystal_colour colourless
_exptl_crystal_density_diffrn 1.883
_exptl_crystal_density_method 'not measured'
_exptl_crystal_description block
_exptl_crystal_F_000 672
_exptl_crystal_size_max 0.28
_exptl_crystal_size_mid 0.25
_exptl_crystal_size_min 0.23
_refine_diff_density_max 0.567
_refine_diff_density_min -0.715
_refine_ls_extinction_coef 0.128(4)
_refine_ls_extinction_expression Fc^*^=kFc[1+0.001xFc^2^\l^3^/sin(2\q)]^-1/4^
_refine_ls_extinction_method 'SHELXL97 (Sheldrick, 2008)'
_refine_ls_goodness_of_fit_ref 1.182
_refine_ls_hydrogen_treatment constr
_refine_ls_matrix_type full
_refine_ls_number_parameters 105
_refine_ls_number_reflns 2148
_refine_ls_number_restraints 0
_refine_ls_restrained_S_all 1.182
_refine_ls_R_factor_all 0.0629
_refine_ls_R_factor_gt 0.0498
_refine_ls_shift/su_max 0.001
_refine_ls_shift/su_mean 0.000
_refine_ls_structure_factor_coef Fsqd
_refine_ls_weighting_details 'calc w=1/[\s^2^(Fo^2^)+(0.0208P)^2^+2.6850P] where P=(Fo^2^+2Fc^2^)/3'
_refine_ls_weighting_scheme calc
_refine_ls_wR_factor_gt 0.0922
_refine_ls_wR_factor_ref 0.0968
_reflns_number_gt 1853
_reflns_number_total 2148
_reflns_threshold_expression I>2\s(I)
_cod_data_source_file vn2005.cif
_cod_data_source_block I
_cod_depositor_comments
;

2017-04-07
Z value and formula fixed to values more according to usual
chemical conventions.                 miguel
;
_cod_original_formula_sum 'C8 H24 Cl4 O4 S4 Sn2'
_cod_original_formula_weight 691.70
_cod_original_formula_moiety 'C8 H24 Cl4 O4 S4 Sn2'
_cod_original_formula_units_Z 2
_cod_original_sg_symbol_H-M 'P 21/c'
_cod_database_code 2229870
_cod_database_fobs_code 2229870

loop_
_symmetry_equiv_pos_as_xyz
'x, y, z'
'-x, y+1/2, -z+1/2'
'-x, -y, -z'
'x, -y-1/2, z-1/2'

loop_
_atom_site_type_symbol
_atom_site_label
_atom_site_fract_x
_atom_site_fract_y
_atom_site_fract_z
_atom_site_U_iso_or_equiv
_atom_site_adp_type
_atom_site_calc_flag
_atom_site_refinement_flags
_atom_site_occupancy
_atom_site_disorder_assembly
_atom_site_disorder_group
C C1 0.5033(7) 0.8276(6) -0.0501(11) 0.068(2) Uani d . 1 . .
H H1A 0.5258 0.8292 0.0670 0.102 Uiso calc R 1 . .
H H1B 0.5703 0.8529 -0.0918 0.102 Uiso calc R 1 . .
H H1C 0.4856 0.7598 -0.0864 0.102 Uiso calc R 1 . .
C C2 0.3399(8) 0.8695(7) -0.3317(9) 0.069(2) Uani d . 1 . .
H H2A 0.3327 0.7980 -0.3425 0.103 Uiso calc R 1 . .
H H2B 0.4060 0.8924 -0.3775 0.103 Uiso calc R 1 . .
H H2C 0.2639 0.9002 -0.3886 0.103 Uiso calc R 1 . .
C C3 0.0141(10) 1.1657(9) 0.422(2) 0.140(6) Uani d . 1 . .
H H3A -0.0474 1.1587 0.3220 0.211 Uiso calc R 1 . .
H H3B 0.0195 1.2346 0.4557 0.211 Uiso calc R 1 . .
H H3C -0.0083 1.1254 0.5051 0.211 Uiso calc R 1 . .
C C4 0.2396(11) 1.1408(8) 0.5967(12) 0.101(4) Uani d . 1 . .
H H4A 0.1994 1.1045 0.6677 0.152 Uiso calc R 1 . .
H H4B 0.2439 1.2105 0.6254 0.152 Uiso calc R 1 . .
H H4C 0.3216 1.1150 0.6077 0.152 Uiso calc R 1 . .
Cl Cl1 0.1548(2) 1.07531(15) -0.0095(3) 0.0633(5) Uani d . 1 . .
Cl Cl2 0.40441(17) 0.95628(17) 0.2850(2) 0.0614(6) Uani d . 1 . .
O O1 0.2681(4) 0.8512(4) -0.0601(6) 0.0534(13) Uani d . 1 . .
O O2 0.1396(5) 1.0145(4) 0.3674(6) 0.0600(14) Uani d . 1 . .
S S1 0.37123(18) 0.90252(13) -0.1217(2) 0.0469(5) Uani d . 1 . .
S S2 0.1554(2) 1.12668(15) 0.3945(3) 0.0617(6) Uani d . 1 . .
Sn Sn1 0.18486(4) 0.91864(3) 0.15234(6) 0.0448(3) Uani d . 1 . .

loop_
_atom_site_aniso_label
_atom_site_aniso_U_11
_atom_site_aniso_U_22
_atom_site_aniso_U_33
_atom_site_aniso_U_12
_atom_site_aniso_U_13
_atom_site_aniso_U_23
C1 0.054(5) 0.064(5) 0.090(6) 0.006(4) 0.025(5) 0.007(5)
C2 0.079(6) 0.073(6) 0.055(5) -0.015(5) 0.018(4) -0.008(4)
C3 0.074(8) 0.075(7) 0.267(19) 0.011(6) 0.029(9) -0.027(9)
C4 0.139(10) 0.070(7) 0.080(7) 0.004(6) -0.003(7) -0.012(5)
Cl1 0.0684(13) 0.0577(12) 0.0648(12) 0.0102(10) 0.0178(10) 0.0151(10)
Cl2 0.0490(11) 0.0818(14) 0.0511(11) -0.0116(10) 0.0073(9) 0.0026(10)
O1 0.056(3) 0.053(3) 0.059(3) -0.009(2) 0.028(3) -0.010(2)
O2 0.079(4) 0.045(3) 0.062(3) -0.004(3) 0.030(3) -0.011(2)
S1 0.0549(11) 0.0371(10) 0.0520(11) -0.0037(8) 0.0194(9) -0.0055(8)
S2 0.0799(15) 0.0487(12) 0.0594(13) -0.0044(10) 0.0225(11) 0.0024(9)
Sn1 0.0439(4) 0.0407(3) 0.0514(4) -0.0045(2) 0.0147(2) 0.0007(2)

loop_
_atom_type_symbol
_atom_type_description
_atom_type_scat_dispersion_real
_atom_type_scat_dispersion_imag
_atom_type_scat_source
C C 0.0033 0.0016 'International Tables Vol C Tables 4.2.6.8 and 6.1.1.4'
H H 0.0000 0.0000 'International Tables Vol C Tables 4.2.6.8 and 6.1.1.4'
Cl Cl 0.1484 0.1585 'International Tables Vol C Tables 4.2.6.8 and 6.1.1.4'
O O 0.0106 0.0060 'International Tables Vol C Tables 4.2.6.8 and 6.1.1.4'
Sn Sn -0.6537 1.4246 'International Tables Vol C Tables 4.2.6.8 and 6.1.1.4'
S S 0.1246 0.1234 'International Tables Vol C Tables 4.2.6.8 and 6.1.1.4'

loop_
_geom_angle_atom_site_label_1
_geom_angle_atom_site_label_2
_geom_angle_atom_site_label_3
_geom_angle_site_symmetry_1
_geom_angle_site_symmetry_3
_geom_angle
_geom_angle_publ_flag
S1 C1 H1A . . 109.5 ?
S1 C1 H1B . . 109.5 ?
H1A C1 H1B . . 109.5 ?
S1 C1 H1C . . 109.5 ?
H1A C1 H1C . . 109.5 ?
H1B C1 H1C . . 109.5 ?
S1 C2 H2A . . 109.5 ?
S1 C2 H2B . . 109.5 ?
H2A C2 H2B . . 109.5 ?
S1 C2 H2C . . 109.5 ?
H2A C2 H2C . . 109.5 ?
H2B C2 H2C . . 109.5 ?
S2 C3 H3A . . 109.5 ?
S2 C3 H3B . . 109.5 ?
H3A C3 H3B . . 109.5 ?
S2 C3 H3C . . 109.5 ?
H3A C3 H3C . . 109.5 ?
H3B C3 H3C . . 109.5 ?
S2 C4 H4A . . 109.5 ?
S2 C4 H4B . . 109.5 ?
H4A C4 H4B . . 109.5 ?
S2 C4 H4C . . 109.5 ?
H4A C4 H4C . . 109.5 ?
H4B C4 H4C . . 109.5 ?
S1 O1 Sn1 . . 123.0(3) ?
S2 O2 Sn1 . . 127.5(3) ?
O1 S1 C1 . . 105.2(4) ?
O1 S1 C2 . . 104.0(3) ?
C1 S1 C2 . . 98.7(4) ?
O2 S2 C3 . . 103.9(5) ?
O2 S2 C4 . . 105.6(4) ?
C3 S2 C4 . . 97.4(7) ?
O2 Sn1 O1 . . 166.36(17) yes
O2 Sn1 Cl1 . . 86.61(13) yes
O1 Sn1 Cl1 . . 85.99(13) yes
O2 Sn1 Cl2 . . 84.94(14) yes
O1 Sn1 Cl2 . . 84.15(13) yes
Cl1 Sn1 Cl2 . . 93.86(7) yes
Sn1 Cl1 Sn1 . 3_575 101.11(5) ?
Cl1 Sn1 Cl1 . 3_575 78.90(6) ?
Cl2 Sn1 Cl1 . 3_575 164.85(6) ?

loop_
_geom_bond_atom_site_label_1
_geom_bond_atom_site_label_2
_geom_bond_site_symmetry_2
_geom_bond_distance
_geom_bond_publ_flag
C1 S1 . 1.764(8) ?
C1 H1A . 0.9600 ?
C1 H1B . 0.9600 ?
C1 H1C . 0.9600 ?
C2 S1 . 1.779(8) ?
C2 H2A . 0.9600 ?
C2 H2B . 0.9600 ?
C2 H2C . 0.9600 ?
C3 S2 . 1.727(11) ?
C3 H3A . 0.9600 ?
C3 H3B . 0.9600 ?
C3 H3C . 0.9600 ?
C4 S2 . 1.751(10) ?
C4 H4A . 0.9600 ?
C4 H4B . 0.9600 ?
C4 H4C . 0.9600 ?
Cl1 Sn1 . 2.4767(19) yes
Cl2 Sn1 . 2.4886(19) yes
O1 S1 . 1.531(5) ?
O1 Sn1 . 2.382(5) yes
O2 S2 . 1.519(5) ?
O2 Sn1 . 2.371(5) yes

loop_
_geom_torsion_atom_site_label_1
_geom_torsion_atom_site_label_2
_geom_torsion_atom_site_label_3
_geom_torsion_atom_site_label_4
_geom_torsion_site_symmetry_1
_geom_torsion_site_symmetry_2
_geom_torsion_site_symmetry_3
_geom_torsion_site_symmetry_4
_geom_torsion
_geom_torsion_publ_flag
Sn1 O1 S1 C1 . . . . 108.4(4) ?
Sn1 O1 S1 C2 . . . . -148.3(4) ?
Sn1 O2 S2 C3 . . . . 129.3(7) ?
Sn1 O2 S2 C4 . . . . -128.7(5) ?
S2 O2 Sn1 O1 . . . . 32.3(10) ?
S2 O2 Sn1 Cl1 . . . . -24.9(4) ?
S2 O2 Sn1 Cl2 . . . . 69.2(4) ?
S1 O1 Sn1 O2 . . . . -5.1(10) ?
S1 O1 Sn1 Cl1 . . . . 52.2(3) ?
S1 O1 Sn1 Cl2 . . . . -42.1(3) ?
